data_1514246
loop_
_publ_author_name
'McOwen, Dennis W.'
'Delp, Samuel A.'
'Paillard, Elie'
'Herriot, Cristelle'
'Han, Sang-Don'
'Boyle, Paul D.'
'Sommer, Roger D.'
'Henderson, Wesley A.'

_publ_section_title
;
 Anion Coordination Interactions in Solvates with the Lithium Salts LiDCTA
 and LiTDI
;
_journal_issue 15
_journal_name_full 'The Journal of Physical Chemistry C'
_journal_page_first 7781
_journal_paper_doi 10.1021/jp412601x
_journal_volume 118
_journal_year 2014
_chemical_formula_sum 'C14 H20 F3 Li N4 O4'
_chemical_formula_weight 372.28
_chemical_name_common DM730
_space_group_crystal_system triclinic
_space_group_IT_number 2
_space_group_name_Hall '-P 1'
_space_group_name_H-M_alt 'P -1'
_symmetry_space_group_name_Hall '-P 1'
_symmetry_space_group_name_H-M 'P -1'
_atom_sites_solution_hydrogens geom
_atom_sites_solution_primary direct
_atom_sites_solution_secondary difmap
_cell_angle_alpha 84.3590(10)
_cell_angle_beta 84.5920(10)
_cell_angle_gamma 86.3470(10)
_cell_formula_units_Z 2
_cell_length_a 8.5394(2)
_cell_length_b 9.0672(2)
_cell_length_c 12.4686(3)
_cell_measurement_reflns_used 8716
_cell_measurement_temperature 110.(2)
_cell_measurement_theta_max 32.1343
_cell_measurement_theta_min 2.2605
_cell_volume 955.03(4)
_computing_cell_refinement 'SAINT V7.68A (Bruker AXS Inc., 2009)'
_computing_data_collection 'Bruker Instrument Service v2012.12.0.3'
_computing_data_reduction 'SAINT V7.68A (Bruker AXS Inc., 2009)'
_computing_structure_refinement 'SHELXL-2013 (Sheldrick, 2013)'
_computing_structure_solution 'SHELXS-97 (Sheldrick, 2008)'
_diffrn_ambient_temperature 110.(2)
_diffrn_detector_area_resol_mean 8.3333
_diffrn_measured_fraction_theta_full 0.996
_diffrn_measured_fraction_theta_max 0.996
_diffrn_measurement_device_type 'Bruker-Nonius X8 Kappa APEX II'
_diffrn_measurement_method 'phi and omega scans'
_diffrn_radiation_monochromator graphite
_diffrn_radiation_type MoK\a
_diffrn_radiation_wavelength 0.71073
_diffrn_reflns_av_R_equivalents 0.0216
_diffrn_reflns_av_sigmaI/netI 0.0224
_diffrn_reflns_limit_h_max 12
_diffrn_reflns_limit_h_min -12
_diffrn_reflns_limit_k_max 13
_diffrn_reflns_limit_k_min -13
_diffrn_reflns_limit_l_max 15
_diffrn_reflns_limit_l_min -18
_diffrn_reflns_number 18680
_diffrn_reflns_theta_full 31.51
_diffrn_reflns_theta_max 31.51
_diffrn_reflns_theta_min 1.65
_diffrn_source 'fine-focus sealed tube'
_exptl_absorpt_coefficient_mu 0.113
_exptl_absorpt_correction_T_max 0.7464
_exptl_absorpt_correction_T_min 0.6051
_exptl_absorpt_correction_type multi-scan
_exptl_absorpt_process_details 'SADABS V2012/1 (Bruker AXS Inc.)'
_exptl_crystal_colour colourless
_exptl_crystal_density_diffrn 1.295
_exptl_crystal_density_method 'not measured'
_exptl_crystal_description block
_exptl_crystal_F_000 388
_exptl_crystal_size_max 0.600
_exptl_crystal_size_mid 0.500
_exptl_crystal_size_min 0.500
_refine_diff_density_max 0.476
_refine_diff_density_min -0.221
_refine_ls_extinction_method none
_refine_ls_goodness_of_fit_ref 1.039
_refine_ls_hydrogen_treatment constr
_refine_ls_matrix_type full
_refine_ls_number_parameters 239
_refine_ls_number_reflns 6351
_refine_ls_number_restraints 0
_refine_ls_restrained_S_all 1.039
_refine_ls_R_factor_all 0.0490
_refine_ls_R_factor_gt 0.0386
_refine_ls_shift/su_max 0.001
_refine_ls_shift/su_mean 0.000
_refine_ls_structure_factor_coef Fsqd
_refine_ls_weighting_details
;
w=1/[\s^2^(Fo^2^)+(0.0631P)^2^+0.1051P]
where P=(Fo^2^+2Fc^2^)/3
;
_refine_ls_weighting_scheme calc
_refine_ls_wR_factor_gt 0.1070
_refine_ls_wR_factor_ref 0.1145
_reflns_number_gt 5150
_reflns_number_total 6351
_reflns_threshold_expression 'I > 2\s(I)'
_cod_data_source_file jp412601x_si_002.cif
_cod_data_source_block (G1)2-LiTDI
_cod_depositor_comments
;Adding full bibliography for
 ./tmp-cod-update-bibliographies-10461/cifs/1514246.cif.
;
_cod_database_code 1514246

loop_
_space_group_symop_operation_xyz
'x, y, z'
'-x, -y, -z'

loop_
_atom_site_type_symbol
_atom_site_label
_atom_site_fract_x
_atom_site_fract_y
_atom_site_fract_z
_atom_site_U_iso_or_equiv
_atom_site_adp_type
_atom_site_calc_flag
_atom_site_refinement_flags_adp
_atom_site_refinement_flags_posn
_atom_site_occupancy
N N3 0.19554(10) 1.07155(10) 0.53212(8) 0.0394(2) Uani d . . 1
N N4 -0.26334(11) 1.28624(10) 0.66185(9) 0.0429(2) Uani d . . 1
F F2 -0.09391(10) 0.78218(9) 1.02933(5) 0.0576(2) Uani d . . 1
N N2 -0.17956(8) 0.96685(8) 0.83190(6) 0.02642(15) Uani d . . 1
Li Li1 0.23862(17) 0.69145(16) 0.75897(13) 0.0268(3) Uani d . . 1
F F1 0.03045(8) 0.63214(7) 0.92524(6) 0.04618(17) Uani d . . 1
O O1 0.11525(9) 0.56222(7) 0.66354(6) 0.03506(16) Uani d . . 1
C C2 0.02171(8) 0.98036(8) 0.70228(6) 0.02043(14) Uani d . . 1
C C3 -0.12089(9) 1.04763(9) 0.74146(7) 0.02299(15) Uani d . . 1
O O3 0.40725(7) 0.76726(7) 0.65148(5) 0.02976(14) Uani d . . 1
O O2 0.31968(8) 0.48407(7) 0.81112(6) 0.03108(14) Uani d . . 1
F F3 -0.22082(10) 0.66334(11) 0.92846(8) 0.0712(3) Uani d . . 1
C C4 -0.08909(11) 0.73372(11) 0.93144(8) 0.0352(2) Uani d . . 1
C C1 -0.07040(9) 0.85559(9) 0.84251(7) 0.02414(15) Uani d . . 1
N N1 0.05414(8) 0.85564(7) 0.76832(6) 0.02231(13) Uani d . . 1
C C5 0.11990(9) 1.02811(9) 0.60831(7) 0.02590(16) Uani d . . 1
C C6 -0.20073(10) 1.17952(10) 0.69731(8) 0.02987(18) Uani d . . 1
C C12 0.44149(11) 0.91589(11) 0.79146(9) 0.0333(2) Uani d . . 1
H H12A 0.5187 0.9658 0.8279 0.04 Uiso calc U R 1
H H12B 0.3586 0.9907 0.7687 0.04 Uiso calc U R 1
C C11 0.52139(11) 0.84660(13) 0.69528(9) 0.0383(2) Uani d . . 1
H H11A 0.5633 0.9242 0.6406 0.046 Uiso calc U R 1
H H11B 0.6102 0.7781 0.7171 0.046 Uiso calc U R 1
C C13 0.47046(15) 0.69973(16) 0.55749(10) 0.0506(3) Uani d . . 1
H H13A 0.5602 0.6318 0.5753 0.076 Uiso calc U R 1
H H13B 0.5055 0.7766 0.5011 0.076 Uiso calc U R 1
H H13C 0.3893 0.6442 0.5313 0.076 Uiso calc U R 1
O O4 0.37362(7) 0.80025(7) 0.86321(5) 0.02960(14) Uani d . . 1
C C10 0.46914(13) 0.45402(13) 0.85281(10) 0.0441(3) Uani d . . 1
H H10A 0.5515 0.4498 0.7927 0.066 Uiso calc U R 1
H H10B 0.4695 0.3586 0.8972 0.066 Uiso calc U R 1
H H10C 0.4893 0.5329 0.8972 0.066 Uiso calc U R 1
C C8 0.28678(13) 0.37704(10) 0.74158(9) 0.0378(2) Uani d . . 1
H H8A 0.295 0.276 0.7795 0.045 Uiso calc U R 1
H H8B 0.3629 0.3812 0.6765 0.045 Uiso calc U R 1
C C7 0.12281(14) 0.41266(10) 0.70994(9) 0.0381(2) Uani d . . 1
H H7A 0.0977 0.3453 0.6569 0.046 Uiso calc U R 1
H H7B 0.0459 0.4003 0.7743 0.046 Uiso calc U R 1
C C9 -0.03828(15) 0.60577(13) 0.63063(11) 0.0490(3) Uani d . . 1
H H9A -0.1149 0.6031 0.6943 0.074 Uiso calc U R 1
H H9B -0.0671 0.5373 0.5805 0.074 Uiso calc U R 1
H H9C -0.0379 0.7067 0.5945 0.074 Uiso calc U R 1
C C14 0.30935(13) 0.85400(13) 0.96262(9) 0.0391(2) Uani d . . 1
H H14A 0.2275 0.9323 0.9482 0.059 Uiso calc U R 1
H H14B 0.393 0.8943 0.9978 0.059 Uiso calc U R 1
H H14C 0.2634 0.7724 1.0102 0.059 Uiso calc U R 1

loop_
_atom_site_aniso_label
_atom_site_aniso_U_11
_atom_site_aniso_U_22
_atom_site_aniso_U_33
_atom_site_aniso_U_12
_atom_site_aniso_U_13
_atom_site_aniso_U_23
N3 0.0328(4) 0.0424(4) 0.0377(5) 0.0001(3) 0.0083(3) 0.0102(4)
N4 0.0380(4) 0.0381(4) 0.0513(6) 0.0122(3) -0.0071(4) -0.0035(4)
F2 0.0786(5) 0.0632(5) 0.0237(3) 0.0147(4) 0.0094(3) 0.0076(3)
N2 0.0199(3) 0.0337(3) 0.0248(4) -0.0001(2) 0.0022(2) -0.0036(3)
Li1 0.0261(6) 0.0249(6) 0.0285(8) 0.0014(5) -0.0009(5) -0.0022(5)
F1 0.0523(4) 0.0344(3) 0.0450(4) 0.0056(3) 0.0078(3) 0.0142(3)
O1 0.0425(4) 0.0244(3) 0.0395(4) -0.0036(3) -0.0114(3) -0.0007(3)
C2 0.0174(3) 0.0220(3) 0.0215(4) -0.0009(2) 0.0002(2) -0.0020(3)
C3 0.0181(3) 0.0262(3) 0.0247(4) 0.0006(2) -0.0010(3) -0.0048(3)
O3 0.0272(3) 0.0377(3) 0.0254(3) -0.0065(2) 0.0015(2) -0.0084(2)
O2 0.0342(3) 0.0271(3) 0.0306(3) 0.0086(2) -0.0032(3) -0.0026(2)
F3 0.0489(4) 0.0844(6) 0.0752(6) -0.0359(4) -0.0074(4) 0.0410(5)
C4 0.0314(4) 0.0414(5) 0.0294(5) -0.0035(4) 0.0054(3) 0.0076(4)
C1 0.0207(3) 0.0288(4) 0.0219(4) -0.0028(3) 0.0018(3) -0.0001(3)
N1 0.0192(3) 0.0239(3) 0.0225(3) -0.0010(2) 0.0016(2) 0.0007(2)
C5 0.0226(3) 0.0252(3) 0.0283(4) 0.0006(3) 0.0010(3) 0.0016(3)
C6 0.0234(4) 0.0319(4) 0.0341(5) 0.0042(3) -0.0023(3) -0.0059(3)
C12 0.0256(4) 0.0368(4) 0.0402(5) -0.0064(3) -0.0018(3) -0.0140(4)
C11 0.0254(4) 0.0518(6) 0.0397(6) -0.0112(4) 0.0038(4) -0.0153(4)
C13 0.0511(6) 0.0724(8) 0.0308(6) -0.0209(6) 0.0130(5) -0.0218(5)
O4 0.0275(3) 0.0346(3) 0.0277(3) 0.0034(2) -0.0025(2) -0.0111(2)
C10 0.0390(5) 0.0462(6) 0.0454(6) 0.0180(4) -0.0099(4) -0.0030(5)
C8 0.0482(5) 0.0235(4) 0.0404(6) 0.0058(4) -0.0002(4) -0.0059(3)
C7 0.0487(5) 0.0223(4) 0.0440(6) -0.0052(3) -0.0061(4) -0.0024(4)
C9 0.0562(7) 0.0371(5) 0.0592(8) -0.0004(5) -0.0314(6) -0.0078(5)
C14 0.0383(5) 0.0519(6) 0.0293(5) 0.0033(4) -0.0043(4) -0.0173(4)

loop_
_atom_type_symbol
_atom_type_description
_atom_type_scat_dispersion_real
_atom_type_scat_dispersion_imag
_atom_type_scat_source
C C 0.0033 0.0016 'International Tables Vol C Tables 4.2.6.8 and 6.1.1.4'
H H 0.0000 0.0000 'International Tables Vol C Tables 4.2.6.8 and 6.1.1.4'
N N 0.0061 0.0033 'International Tables Vol C Tables 4.2.6.8 and 6.1.1.4'
O O 0.0106 0.0060 'International Tables Vol C Tables 4.2.6.8 and 6.1.1.4'
Li Li -0.0003 0.0001 'International Tables Vol C Tables 4.2.6.8 and 6.1.1.4'
F F 0.0171 0.0103 'International Tables Vol C Tables 4.2.6.8 and 6.1.1.4'

loop_
_geom_angle_atom_site_label_1
_geom_angle_atom_site_label_2
_geom_angle_atom_site_label_3
_geom_angle
C1 N2 C3 102.17(7)
O3 Li1 O2 104.66(7)
O3 Li1 N1 108.31(7)
O2 Li1 N1 147.02(8)
O3 Li1 O1 101.39(7)
O2 Li1 O1 79.66(6)
N1 Li1 O1 92.92(6)
O3 Li1 O4 80.24(6)
O2 Li1 O4 94.30(7)
N1 Li1 O4 92.07(6)
O1 Li1 O4 173.96(8)
O3 Li1 F1 168.46(8)
O2 Li1 F1 80.03(5)
N1 Li1 F1 67.76(5)
O1 Li1 F1 89.77(6)
O4 Li1 F1 88.96(6)
C4 F1 Li1 113.15(6)
C7 O1 C9 111.33(8)
C7 O1 Li1 108.15(7)
C9 O1 Li1 123.04(7)
N1 C2 C3 108.83(7)
N1 C2 C5 123.71(7)
C3 C2 C5 127.45(7)
N2 C3 C2 109.52(7)
N2 C3 C6 122.39(7)
C2 C3 C6 128.09(8)
C13 O3 C11 112.13(8)
C13 O3 Li1 126.36(8)
C11 O3 Li1 114.43(7)
C8 O2 C10 112.17(8)
C8 O2 Li1 112.05(7)
C10 O2 Li1 122.87(8)
F1 C4 F3 107.03(9)
F1 C4 F2 106.55(9)
F3 C4 F2 106.89(9)
F1 C4 C1 111.32(8)
F3 C4 C1 112.05(8)
F2 C4 C1 112.64(9)
N2 C1 N1 117.38(7)
N2 C1 C4 121.11(8)
N1 C1 C4 121.48(8)
C1 N1 C2 102.10(6)
C1 N1 Li1 126.28(7)
C2 N1 Li1 131.52(7)
N3 C5 C2 177.38(9)
N4 C6 C3 179.24(10)
O4 C12 C11 107.48(8)
O4 C12 H12A 110.2
C11 C12 H12A 110.2
O4 C12 H12B 110.2
C11 C12 H12B 110.2
H12A C12 H12B 108.5
O3 C11 C12 107.55(7)
O3 C11 H11A 110.2
C12 C11 H11A 110.2
O3 C11 H11B 110.2
C12 C11 H11B 110.2
H11A C11 H11B 108.5
O3 C13 H13A 109.5
O3 C13 H13B 109.5
H13A C13 H13B 109.5
O3 C13 H13C 109.5
H13A C13 H13C 109.5
H13B C13 H13C 109.5
C12 O4 C14 111.23(8)
C12 O4 Li1 102.65(7)
C14 O4 Li1 123.72(7)
O2 C10 H10A 109.5
O2 C10 H10B 109.5
H10A C10 H10B 109.5
O2 C10 H10C 109.5
H10A C10 H10C 109.5
H10B C10 H10C 109.5
O2 C8 C7 107.45(8)
O2 C8 H8A 110.2
C7 C8 H8A 110.2
O2 C8 H8B 110.2
C7 C8 H8B 110.2
H8A C8 H8B 108.5
O1 C7 C8 107.57(8)
O1 C7 H7A 110.2
C8 C7 H7A 110.2
O1 C7 H7B 110.2
C8 C7 H7B 110.2
H7A C7 H7B 108.5
O1 C9 H9A 109.5
O1 C9 H9B 109.5
H9A C9 H9B 109.5
O1 C9 H9C 109.5
H9A C9 H9C 109.5
H9B C9 H9C 109.5
O4 C14 H14A 109.5
O4 C14 H14B 109.5
H14A C14 H14B 109.5
O4 C14 H14C 109.5
H14A C14 H14C 109.5
H14B C14 H14C 109.5

loop_
_geom_bond_atom_site_label_1
_geom_bond_atom_site_label_2
_geom_bond_distance
N3 C5 1.1481(12)
N4 C6 1.1455(12)
F2 C4 1.3335(13)
N2 C1 1.3346(11)
N2 C3 1.3553(11)
Li1 O3 1.9808(16)
Li1 O2 2.0289(15)
Li1 N1 2.1006(16)
Li1 O1 2.1369(16)
Li1 O4 2.1612(16)
Li1 F1 2.6372(17)
F1 C4 1.3325(12)
O1 C7 1.4210(11)
O1 C9 1.4306(13)
C2 N1 1.3615(10)
C2 C3 1.3947(11)
C2 C5 1.4229(11)
C3 C6 1.4267(12)
O3 C13 1.4211(13)
O3 C11 1.4257(11)
O2 C8 1.4207(12)
O2 C10 1.4235(12)
F3 C4 1.3335(12)
C4 C1 1.4914(12)
C1 N1 1.3421(10)
C12 O4 1.4251(12)
C12 C11 1.4959(14)
C12 H12A 0.99
C12 H12B 0.99
C11 H11A 0.99
C11 H11B 0.99
C13 H13A 0.98
C13 H13B 0.98
C13 H13C 0.98
O4 C14 1.4253(12)
C10 H10A 0.98
C10 H10B 0.98
C10 H10C 0.98
C8 C7 1.4973(16)
C8 H8A 0.99
C8 H8B 0.99
C7 H7A 0.99
C7 H7B 0.99
C9 H9A 0.98
C9 H9B 0.98
C9 H9C 0.98
C14 H14A 0.98
C14 H14B 0.98
C14 H14C 0.98

loop_
_geom_torsion_atom_site_label_1
_geom_torsion_atom_site_label_2
_geom_torsion_atom_site_label_3
_geom_torsion_atom_site_label_4
_geom_torsion
C1 N2 C3 C2 -0.13(9)
C1 N2 C3 C6 179.27(8)
N1 C2 C3 N2 0.01(9)
C5 C2 C3 N2 178.93(8)
N1 C2 C3 C6 -179.35(8)
C5 C2 C3 C6 -0.42(14)
Li1 F1 C4 F3 121.82(8)
Li1 F1 C4 F2 -124.10(7)
Li1 F1 C4 C1 -0.93(11)
C3 N2 C1 N1 0.22(10)
C3 N2 C1 C4 -177.91(8)
F1 C4 C1 N2 178.10(8)
F3 C4 C1 N2 58.28(13)
F2 C4 C1 N2 -62.29(12)
F1 C4 C1 N1 0.04(13)
F3 C4 C1 N1 -119.77(10)
F2 C4 C1 N1 119.66(10)
N2 C1 N1 C2 -0.22(10)
C4 C1 N1 C2 177.91(8)
N2 C1 N1 Li1 -176.87(8)
C4 C1 N1 Li1 1.25(13)
C3 C2 N1 C1 0.12(8)
C5 C2 N1 C1 -178.86(8)
C3 C2 N1 Li1 176.52(8)
C5 C2 N1 Li1 -2.46(13)
C13 O3 C11 C12 178.55(10)
Li1 O3 C11 C12 -28.87(12)
O4 C12 C11 O3 55.47(11)
C11 C12 O4 C14 173.73(7)
C11 C12 O4 Li1 -52.03(8)
C10 O2 C8 C7 175.59(9)
Li1 O2 C8 C7 -41.53(10)
C9 O1 C7 C8 179.91(9)
Li1 O1 C7 C8 -42.01(10)
O2 C8 C7 O1 55.54(11)
